data_7248077
loop_
_publ_author_name
'Lee, Young Hoon'
'Kusumoto, Sotaro'
'Atoini, Youssef'
'Koide, Yoshihiro'
'Hayami, Shinya'
'Kim, Yang'
'Harrowfield, Jack'
'Thu\'ery, Pierre'

_publ_section_title
;
 Uranyl ion coordination polymers with the dibenzobarrelene-based rac- and
 (R,R)-trans-9,10-dihydro-9,10-ethanoanthracene-11,12-dicarboxylate
 ligands
;
_journal_issue 9
_journal_name_full CrystEngComm
_journal_page_first 1278
_journal_page_last 1291
_journal_paper_doi 10.1039/D3CE01176C
_journal_volume 26
_journal_year 2024
_chemical_formula_sum 'C58 H43 Ag2 N2 O16.5 U2'
_chemical_formula_weight 1723.74
_space_group_crystal_system monoclinic
_space_group_IT_number 15
_space_group_name_Hall '-C 2yc'
_space_group_name_H-M_alt 'C 1 2/c 1'
_atom_sites_solution_hydrogens geom
_audit_update_record
;
2023-08-24 deposited with the CCDC.	2024-02-01 downloaded from the CCDC.
;
_cell_angle_alpha 90
_cell_angle_beta 95.5571(9)
_cell_angle_gamma 90
_cell_formula_units_Z 4
_cell_length_a 15.4596(4)
_cell_length_b 15.1930(4)
_cell_length_c 21.8735(5)
_cell_measurement_reflns_used 9349
_cell_measurement_temperature 100(2)
_cell_measurement_theta_max 36.4043
_cell_measurement_theta_min 2.5634
_cell_volume 5113.5(2)
_computing_cell_refinement 'SAINT V8.40B (Bruker AXS LLC, 2019)'
_computing_data_collection 'Bruker Instrument Service vV6.2.16'
_computing_data_reduction 'SAINT V8.40B (Bruker AXS LLC, 2019)'
_computing_molecular_graphics 'shelXle (C.B. Huebschle, rev 1328)'
_computing_structure_refinement 'SHELXL-2019/1 (Sheldrick, 2019)'
_computing_structure_solution 'XT, VERSION 2018/2'
_diffrn_ambient_temperature 100(2)
_diffrn_detector_area_resol_mean 7.41
_diffrn_detector_type 'Bruker PHOTON III area detector'
_diffrn_measured_fraction_theta_full 0.996
_diffrn_measured_fraction_theta_max 0.996
_diffrn_measurement_device 'Kappa diffractometer'
_diffrn_measurement_device_type 'Bruker D8 Quest'
_diffrn_measurement_method '\f and \w scans'
_diffrn_radiation_monochromator 'multilayer mirror optics'
_diffrn_radiation_type MoK\a
_diffrn_radiation_wavelength 0.71073
_diffrn_reflns_av_R_equivalents 0.0434
_diffrn_reflns_av_unetI/netI 0.0190
_diffrn_reflns_limit_h_max 20
_diffrn_reflns_limit_h_min -20
_diffrn_reflns_limit_k_max 20
_diffrn_reflns_limit_k_min -20
_diffrn_reflns_limit_l_max 29
_diffrn_reflns_limit_l_min -29
_diffrn_reflns_number 90293
_diffrn_reflns_theta_full 28.70
_diffrn_reflns_theta_max 28.70
_diffrn_reflns_theta_min 1.88
_diffrn_source 'microfocus sealed X-ray tube'
_diffrn_source_current 1.4
_diffrn_source_type 'Incoatec I\ms 70 W'
_diffrn_source_voltage 50
_exptl_absorpt_coefficient_mu 7.149
_exptl_absorpt_correction_T_max 0.75
_exptl_absorpt_correction_T_min 0.67
_exptl_absorpt_correction_type multi-scan
_exptl_absorpt_process_details
;
Krause, L., Herbst-Irmer, R., Sheldrick, G. M., Stalke, D. (2015).
"Comparison of silver and molybdenum microfocus X-ray sources for
single-crystal structure determination"
J. Appl. Cryst. 48, 3-10.
doi:10.1107/S1600576714022985
;
_exptl_crystal_colour 'translucent light yellow'
_exptl_crystal_density_diffrn 2.239
_exptl_crystal_density_method 'not measured'
_exptl_crystal_description irregular
_exptl_crystal_F_000 3260
_exptl_crystal_size_max 0.124
_exptl_crystal_size_mid 0.081
_exptl_crystal_size_min 0.070
_refine_diff_density_max 1.561
_refine_diff_density_min -0.875
_refine_ls_extinction_method none
_refine_ls_goodness_of_fit_ref 1.073
_refine_ls_hydrogen_treatment constr
_refine_ls_matrix_type full
_refine_ls_number_parameters 371
_refine_ls_number_reflns 6585
_refine_ls_number_restraints 12
_refine_ls_restrained_S_all 1.119
_refine_ls_R_factor_all 0.0183
_refine_ls_R_factor_gt 0.0182
_refine_ls_shift/su_max 0.003
_refine_ls_shift/su_mean 0.000
_refine_ls_structure_factor_coef Fsqd
_refine_ls_weighting_details 'w=1/[\s^2^(Fo^2^)+(0.0200P)^2^+22.0710P] where P=(Fo^2^+2Fc^2^)/3'
_refine_ls_weighting_scheme calc
_refine_ls_wR_factor_gt 0.0465
_refine_ls_wR_factor_ref 0.0466
_reflns_number_gt 6542
_reflns_number_total 6585
_reflns_threshold_expression 'I > 2\s(I)'
_cod_data_source_file d3ce01176c2.cif
_cod_data_source_block 8
_cod_depositor_comments
;
The following automatic conversions were performed:

data item '_exptl_absorpt_correction_type' value 'Multi-Scan' was
changed to 'multi-scan' in accordance with the
/home/data/users/saulius/crontab/automatic-downloads/rss-feeds/RSC/lib/dictionaries/cif_core.dic
dictionary named 'cif_core.dic' version 2.4.2 last updated on
2011-04-26.

Automatic conversion script
Id: cif_fix_values 8170 2020-07-09 18:12:32Z antanas 

 Adding full bibliography for 7248070--7248077.cif.
;
_cod_original_formula_sum 'C58 H43 Ag2 N2 O16.50 U2'
_cod_database_code 7248077

loop_
_space_group_symop_operation_xyz
'x, y, z'
'-x, y, -z+1/2'
'x+1/2, y+1/2, z'
'-x+1/2, y+1/2, -z+1/2'
'-x, -y, -z'
'x, -y, z-1/2'
'-x+1/2, -y+1/2, -z'
'x+1/2, -y+1/2, z-1/2'

loop_
_atom_site_type_symbol
_atom_site_label
_atom_site_fract_x
_atom_site_fract_y
_atom_site_fract_z
_atom_site_U_iso_or_equiv
_atom_site_adp_type
_atom_site_calc_flag
_atom_site_refinement_flags_adp
_atom_site_refinement_flags_occupancy
_atom_site_refinement_flags_posn
_atom_site_occupancy
_atom_site_disorder_assembly
_atom_site_disorder_group
U U1 0.13717(2) 0.23815(2) 0.58682(2) 0.01133(3) Uani d . . . 1 . .
Ag Ag1 0.34039(2) 0.60452(2) 0.59791(2) 0.02090(5) Uani d . . . 1 . .
O O1 0.16643(11) 0.13964(11) 0.62756(8) 0.0174(3) Uani d . . . 1 . .
O O2 0.10737(11) 0.33588(12) 0.54574(8) 0.0179(3) Uani d . . . 1 . .
O O3 0.28426(11) 0.28391(12) 0.59540(8) 0.0167(3) Uani d . . . 1 . .
O O4 0.31447(10) 0.32414(12) 0.50177(7) 0.0156(3) Uani d . . . 1 . .
O O5 0.48899(11) 0.32565(12) 0.45816(8) 0.0177(3) Uani d . . . 1 . .
O O6 0.60045(11) 0.40709(12) 0.49621(8) 0.0188(3) Uani d . . . 1 . .
O O7 0.02325(11) 0.27131(11) 0.65767(8) 0.0149(3) Uani d . . . 1 . .
O O8 0.15578(11) 0.32010(12) 0.68212(8) 0.0179(3) Uani d . . . 1 . .
O O9 0.2401(6) 0.4757(7) 0.5891(5) 0.041(2) Uani d . P . 0.25 . .
N N1 0.2177(2) 0.6359(3) 0.54603(16) 0.0633(10) Uani d U . . 1 . .
C C1 0.43212(14) 0.31583(15) 0.58128(10) 0.0127(4) Uani d . . . 1 . .
H H1 0.461587 0.262223 0.566746 0.015000 Uiso calc U . R 1 . .
C C2 0.47748(14) 0.39727(15) 0.55457(10) 0.0125(4) Uani d . . . 1 . .
H H2 0.430685 0.439852 0.539888 0.015000 Uiso calc U . R 1 . .
C C3 0.33649(14) 0.30822(15) 0.55823(10) 0.0132(4) Uani d . . . 1 . .
C C4 0.52730(14) 0.37515(15) 0.49980(10) 0.0137(4) Uani d . . . 1 . .
C C5 0.44841(14) 0.31669(15) 0.65275(10) 0.0122(4) Uani d . . . 1 . .
H H5 0.416011 0.268767 0.672044 0.015000 Uiso calc U . R 1 . .
C C6 0.53605(14) 0.44357(15) 0.60739(10) 0.0130(4) Uani d . . . 1 . .
H H6 0.570707 0.493034 0.592003 0.016000 Uiso calc U . R 1 . .
C C7 0.42329(14) 0.40730(15) 0.67400(10) 0.0130(4) Uani d . . . 1 . .
C C8 0.47279(14) 0.47468(15) 0.65156(10) 0.0135(4) Uani d . . . 1 . .
C C9 0.45928(15) 0.56267(16) 0.66826(10) 0.0156(4) Uani d . . . 1 . .
H H9 0.493911 0.608574 0.654015 0.019000 Uiso calc U . R 1 . .
C C10 0.39317(16) 0.58143(16) 0.70664(11) 0.0168(4) Uani d . . . 1 . .
H H10 0.383123 0.640435 0.718471 0.020000 Uiso calc U . R 1 . .
C C11 0.34240(15) 0.51319(16) 0.72730(11) 0.0170(4) Uani d . . . 1 . .
H H11 0.297367 0.526400 0.752475 0.020000 Uiso calc U . R 1 . .
C C12 0.35732(15) 0.42639(16) 0.71129(10) 0.0147(4) Uani d . . . 1 . .
H H12 0.322907 0.380361 0.725610 0.018000 Uiso calc U . R 1 . .
C C13 0.54594(14) 0.30626(15) 0.66528(10) 0.0138(4) Uani d . . . 1 . .
C C14 0.59305(14) 0.37288(15) 0.63910(10) 0.0139(4) Uani d . . . 1 . .
C C15 0.68319(15) 0.36804(17) 0.64148(11) 0.0180(4) Uani d . . . 1 . .
H H15 0.715192 0.412408 0.622933 0.022000 Uiso calc U . R 1 . .
C C16 0.72598(16) 0.29681(18) 0.67161(12) 0.0210(5) Uani d . . . 1 . .
H H16 0.787514 0.292964 0.673524 0.025000 Uiso calc U . R 1 . .
C C17 0.67941(18) 0.23148(17) 0.69883(13) 0.0216(5) Uani d . . . 1 . .
H H17 0.709288 0.184089 0.719875 0.026000 Uiso calc U . R 1 . .
C C18 0.58874(17) 0.23565(16) 0.69517(12) 0.0174(5) Uani d . . . 1 . .
H H18 0.556650 0.190632 0.712945 0.021000 Uiso calc U . R 1 . .
C C19 0.04915(14) 0.36876(15) 0.74640(10) 0.0120(4) Uani d . . . 1 . .
H H19 0.079821 0.343410 0.784756 0.014000 Uiso calc U . R 1 . .
C C20 0.07650(14) 0.31644(15) 0.69243(10) 0.0127(4) Uani d . . . 1 . .
C C21 0.08127(15) 0.46626(15) 0.74031(11) 0.0151(4) Uani d . . . 1 . .
H H21 0.143959 0.469083 0.732706 0.018000 Uiso calc U . R 1 . .
C C22 0.02292(16) 0.50672(15) 0.68818(11) 0.0162(4) Uani d . . . 1 . .
C C23 -0.06465(16) 0.51012(15) 0.69994(11) 0.0169(4) Uani d . . . 1 . .
C C24 -0.12681(18) 0.54623(17) 0.65706(12) 0.0211(5) Uani d . . . 1 . .
H H24 -0.185765 0.550047 0.665647 0.025000 Uiso calc U . R 1 . .
C C25 -0.1018(2) 0.57689(18) 0.60118(13) 0.0251(5) Uani d . . . 1 . .
H H25 -0.143707 0.602143 0.571693 0.030000 Uiso calc U . R 1 . .
C C26 -0.0157(2) 0.57044(17) 0.58876(12) 0.0253(5) Uani d . . . 1 . .
H H26 0.000468 0.589708 0.550134 0.030000 Uiso calc U . R 1 . .
C C27 0.04763(18) 0.53606(17) 0.63213(12) 0.0209(5) Uani d . . . 1 . .
H H27 0.106609 0.532762 0.623523 0.025000 Uiso calc U . R 1 . .
C C28 0.1722(2) 0.6444(3) 0.50268(16) 0.0423(8) Uani d U . . 1 . .
C C29 0.11439(18) 0.6536(2) 0.44690(13) 0.0267(5) Uani d . . . 1 . .
H H29A 0.138848 0.622420 0.413334 0.040000 Uiso calc U . R 1 . .
H H29B 0.107650 0.716113 0.436419 0.040000 Uiso calc U . R 1 . .
H H29C 0.057527 0.628517 0.453182 0.040000 Uiso calc U . R 1 . .

loop_
_atom_site_aniso_label
_atom_site_aniso_U_11
_atom_site_aniso_U_22
_atom_site_aniso_U_33
_atom_site_aniso_U_12
_atom_site_aniso_U_13
_atom_site_aniso_U_23
U1 0.01035(5) 0.01403(5) 0.00985(5) -0.00171(3) 0.00225(3) -0.00123(3)
Ag1 0.02335(9) 0.02479(10) 0.01503(8) 0.00247(7) 0.00429(7) 0.00203(7)
O1 0.0188(8) 0.0152(8) 0.0184(8) 0.0007(6) 0.0035(6) 0.0002(6)
O2 0.0181(8) 0.0184(8) 0.0173(8) -0.0008(6) 0.0019(6) 0.0045(6)
O3 0.0121(7) 0.0241(9) 0.0144(8) -0.0048(6) 0.0037(6) -0.0034(7)
O4 0.0128(7) 0.0215(8) 0.0127(7) -0.0009(6) 0.0024(6) -0.0030(6)
O5 0.0150(8) 0.0239(9) 0.0148(8) -0.0052(6) 0.0044(6) -0.0074(7)
O6 0.0160(8) 0.0253(9) 0.0159(8) -0.0068(7) 0.0049(6) -0.0031(7)
O7 0.0142(8) 0.0167(8) 0.0140(8) -0.0026(6) 0.0030(6) -0.0041(6)
O8 0.0127(7) 0.0241(9) 0.0172(8) -0.0017(6) 0.0034(6) -0.0086(7)
O9 0.027(4) 0.036(5) 0.058(6) -0.006(4) -0.004(4) -0.006(5)
N1 0.0384(15) 0.114(2) 0.0373(15) 0.0181(17) 0.0047(13) 0.0012(17)
C1 0.0115(9) 0.0151(10) 0.0118(9) -0.0018(8) 0.0023(7) -0.0012(8)
C2 0.0123(9) 0.0146(10) 0.0108(9) -0.0025(8) 0.0017(7) -0.0016(7)
C3 0.0132(9) 0.0133(9) 0.0133(10) -0.0017(8) 0.0027(7) -0.0052(8)
C4 0.0134(9) 0.0158(10) 0.0121(9) 0.0002(8) 0.0016(7) 0.0018(8)
C5 0.0122(9) 0.0136(10) 0.0112(9) -0.0012(8) 0.0018(7) 0.0003(8)
C6 0.0131(9) 0.0140(10) 0.0123(9) -0.0026(8) 0.0027(7) -0.0021(8)
C7 0.0134(9) 0.0145(10) 0.0112(9) -0.0006(8) 0.0014(7) -0.0010(8)
C8 0.0131(9) 0.0170(10) 0.0103(9) -0.0013(8) 0.0010(7) -0.0024(8)
C9 0.0183(10) 0.0150(10) 0.0137(10) -0.0022(8) 0.0021(8) -0.0014(8)
C10 0.0206(11) 0.0145(10) 0.0153(10) 0.0018(9) 0.0013(8) -0.0023(8)
C11 0.0160(10) 0.0206(11) 0.0149(10) 0.0020(9) 0.0050(8) -0.0007(8)
C12 0.0144(10) 0.0167(10) 0.0132(10) -0.0008(8) 0.0029(8) 0.0013(8)
C13 0.0131(10) 0.0161(10) 0.0123(9) -0.0008(8) 0.0013(7) -0.0037(8)
C14 0.0138(10) 0.0162(10) 0.0118(9) -0.0009(8) 0.0014(7) -0.0036(8)
C15 0.0136(10) 0.0239(12) 0.0166(10) -0.0034(9) 0.0022(8) -0.0050(9)
C16 0.0131(10) 0.0278(13) 0.0218(12) 0.0010(9) 0.0005(9) -0.0057(10)
C17 0.0201(12) 0.0216(12) 0.0224(12) 0.0055(9) -0.0008(10) -0.0024(9)
C18 0.0197(12) 0.0169(11) 0.0156(11) 0.0006(8) 0.0013(9) -0.0027(8)
C19 0.0118(9) 0.0128(9) 0.0117(9) -0.0008(7) 0.0025(7) -0.0021(8)
C20 0.0147(10) 0.0123(9) 0.0111(9) 0.0010(8) 0.0017(8) 0.0008(7)
C21 0.0148(10) 0.0146(10) 0.0168(10) -0.0030(8) 0.0056(8) -0.0027(8)
C22 0.0208(11) 0.0114(10) 0.0172(11) -0.0018(8) 0.0060(8) -0.0005(8)
C23 0.0219(11) 0.0125(10) 0.0171(10) 0.0006(8) 0.0055(9) 0.0023(8)
C24 0.0266(12) 0.0159(11) 0.0208(12) 0.0036(9) 0.0030(9) 0.0035(9)
C25 0.0366(15) 0.0169(11) 0.0214(12) 0.0021(10) 0.0013(10) 0.0042(9)
C26 0.0433(16) 0.0158(11) 0.0181(11) -0.0032(11) 0.0091(11) 0.0024(9)
C27 0.0282(13) 0.0165(11) 0.0195(11) -0.0049(9) 0.0098(10) -0.0015(9)
C28 0.0296(14) 0.068(2) 0.0305(14) 0.0127(14) 0.0066(12) 0.0025(14)
C29 0.0204(12) 0.0338(15) 0.0254(13) 0.0058(11) 0.0007(10) 0.0031(11)

loop_
_atom_type_symbol
_atom_type_description
_atom_type_scat_dispersion_real
_atom_type_scat_dispersion_imag
_atom_type_scat_source
C C 0.0033 0.0016 'International Tables Vol C Tables 4.2.6.8 and 6.1.1.4'
H H 0.0000 0.0000 'International Tables Vol C Tables 4.2.6.8 and 6.1.1.4'
N N 0.0061 0.0033 'International Tables Vol C Tables 4.2.6.8 and 6.1.1.4'
O O 0.0106 0.0060 'International Tables Vol C Tables 4.2.6.8 and 6.1.1.4'
U U -9.6767 9.6646 'International Tables Vol C Tables 4.2.6.8 and 6.1.1.4'
Ag Ag -0.8971 1.1015 'International Tables Vol C Tables 4.2.6.8 and 6.1.1.4'

loop_
_geom_angle_atom_site_label_1
_geom_angle_atom_site_label_2
_geom_angle_atom_site_label_3
_geom_angle_site_symmetry_1
_geom_angle_site_symmetry_3
_geom_angle
_geom_angle_publ_flag
O2 U1 O1 . . 179.52(8) ?
O2 U1 O5 . 7_556 88.19(7) ?
O1 U1 O5 . 7_556 91.36(7) ?
O2 U1 O4 . 7_556 90.41(7) ?
O1 U1 O4 . 7_556 89.34(7) ?
O5 U1 O4 7_556 7_556 78.59(6) ?
O2 U1 O3 . . 89.69(7) ?
O1 U1 O3 . . 90.67(7) ?
O5 U1 O3 7_556 . 157.13(6) ?
O4 U1 O3 7_556 . 78.65(6) ?
O2 U1 O8 . . 90.52(7) ?
O1 U1 O8 . . 89.89(7) ?
O5 U1 O8 7_556 . 127.40(6) ?
O4 U1 O8 7_556 . 154.01(6) ?
O3 U1 O8 . . 75.38(6) ?
O2 U1 O7 . . 88.93(7) ?
O1 U1 O7 . . 91.10(7) ?
O5 U1 O7 7_556 . 74.52(6) ?
O4 U1 O7 7_556 . 153.11(6) ?
O3 U1 O7 . . 128.22(6) ?
O8 U1 O7 . . 52.88(5) ?
N1 Ag1 O6 . 5_666 87.29(10) ?
N1 Ag1 C9 . . 169.97(12) ?
O6 Ag1 C9 5_666 . 101.93(7) ?
N1 Ag1 C10 . . 136.73(11) ?
O6 Ag1 C10 5_666 . 135.87(7) ?
C9 Ag1 C10 . . 33.94(8) ?
N1 Ag1 O9 . . 68.0(3) ?
O6 Ag1 O9 5_666 . 99.5(3) ?
C9 Ag1 O9 . . 106.1(2) ?
C10 Ag1 O9 . . 96.2(3) ?
C3 O3 U1 . . 135.06(15) ?
C3 O4 U1 . 7_556 130.49(15) ?
C4 O5 U1 . 7_556 149.53(15) ?
C4 O6 Ag1 . 5_666 117.58(15) ?
C20 O7 U1 . . 91.45(13) ?
C20 O8 U1 . . 95.39(13) ?
C28 N1 Ag1 . . 154.8(3) ?
C3 C1 C5 . . 113.01(18) ?
C3 C1 C2 . . 113.17(18) ?
C5 C1 C2 . . 109.47(17) ?
C3 C1 H1 . . 106.900000 ?
C5 C1 H1 . . 106.900000 ?
C2 C1 H1 . . 106.900000 ?
C4 C2 C1 . . 113.49(18) ?
C4 C2 C6 . . 112.31(18) ?
C1 C2 C6 . . 109.18(17) ?
C4 C2 H2 . . 107.200000 ?
C1 C2 H2 . . 107.200000 ?
C6 C2 H2 . . 107.200000 ?
O3 C3 O4 . . 123.8(2) ?
O3 C3 C1 . . 118.3(2) ?
O4 C3 C1 . . 117.90(19) ?
O6 C4 O5 . . 123.1(2) ?
O6 C4 C2 . . 119.8(2) ?
O5 C4 C2 . . 117.03(19) ?
C13 C5 C7 . . 108.65(18) ?
C13 C5 C1 . . 104.00(17) ?
C7 C5 C1 . . 107.08(18) ?
C13 C5 H5 . . 112.200000 ?
C7 C5 H5 . . 112.200000 ?
C1 C5 H5 . . 112.200000 ?
C14 C6 C8 . . 108.18(18) ?
C14 C6 C2 . . 106.79(18) ?
C8 C6 C2 . . 104.37(17) ?
C14 C6 H6 . . 112.300000 ?
C8 C6 H6 . . 112.300000 ?
C2 C6 H6 . . 112.300000 ?
C8 C7 C12 . . 120.6(2) ?
C8 C7 C5 . . 113.14(19) ?
C12 C7 C5 . . 126.2(2) ?
C7 C8 C9 . . 120.4(2) ?
C7 C8 C6 . . 113.9(2) ?
C9 C8 C6 . . 125.7(2) ?
C8 C9 C10 . . 118.7(2) ?
C8 C9 Ag1 . . 102.24(15) ?
C10 C9 Ag1 . . 76.78(14) ?
C8 C9 H9 . . 120.700000 ?
C10 C9 H9 . . 120.700000 ?
Ag1 C9 H9 . . 90.900000 ?
C11 C10 C9 . . 120.1(2) ?
C11 C10 Ag1 . . 105.85(16) ?
C9 C10 Ag1 . . 69.28(13) ?
C11 C10 H10 . . 119.900000 ?
C9 C10 H10 . . 119.900000 ?
Ag1 C10 H10 . . 94.600000 ?
C12 C11 C10 . . 120.6(2) ?
C12 C11 H11 . . 119.700000 ?
C10 C11 H11 . . 119.700000 ?
C11 C12 C7 . . 119.5(2) ?
C11 C12 H12 . . 120.200000 ?
C7 C12 H12 . . 120.200000 ?
C18 C13 C14 . . 120.5(2) ?
C18 C13 C5 . . 125.9(2) ?
C14 C13 C5 . . 113.5(2) ?
C15 C14 C13 . . 120.3(2) ?
C15 C14 C6 . . 126.2(2) ?
C13 C14 C6 . . 113.40(19) ?
C14 C15 C16 . . 119.0(2) ?
C14 C15 H15 . . 120.500000 ?
C16 C15 H15 . . 120.500000 ?
C17 C16 C15 . . 120.8(2) ?
C17 C16 H16 . . 119.600000 ?
C15 C16 H16 . . 119.600000 ?
C16 C17 C18 . . 120.0(2) ?
C16 C17 H17 . . 120.000000 ?
C18 C17 H17 . . 120.000000 ?
C13 C18 C17 . . 119.4(2) ?
C13 C18 H18 . . 120.300000 ?
C17 C18 H18 . . 120.300000 ?
C20 C19 C19 . 2_556 115.5(2) ?
C20 C19 C21 . . 108.29(17) ?
C19 C19 C21 2_556 . 109.33(11) ?
C20 C19 H19 . . 107.800000 ?
C19 C19 H19 2_556 . 107.800000 ?
C21 C19 H19 . . 107.800000 ?
O7 C20 O8 . . 120.0(2) ?
O7 C20 C19 . . 122.5(2) ?
O8 C20 C19 . . 117.52(19) ?
C23 C21 C22 2_556 . 109.48(19) ?
C23 C21 C19 2_556 . 105.11(18) ?
C22 C21 C19 . . 106.04(18) ?
C23 C21 H21 2_556 . 111.900000 ?
C22 C21 H21 . . 111.900000 ?
C19 C21 H21 . . 111.900000 ?
C27 C22 C23 . . 120.1(2) ?
C27 C22 C21 . . 126.8(2) ?
C23 C22 C21 . . 113.1(2) ?
C24 C23 C22 . . 120.5(2) ?
C24 C23 C21 . 2_556 126.4(2) ?
C22 C23 C21 . 2_556 113.0(2) ?
C23 C24 C25 . . 119.4(2) ?
C23 C24 H24 . . 120.300000 ?
C25 C24 H24 . . 120.300000 ?
C26 C25 C24 . . 120.0(3) ?
C26 C25 H25 . . 120.000000 ?
C24 C25 H25 . . 120.000000 ?
C25 C26 C27 . . 121.0(2) ?
C25 C26 H26 . . 119.500000 ?
C27 C26 H26 . . 119.500000 ?
C22 C27 C26 . . 118.9(2) ?
C22 C27 H27 . . 120.500000 ?
C26 C27 H27 . . 120.500000 ?
N1 C28 C29 . . 178.9(5) ?
C28 C29 H29A . . 109.500000 ?
C28 C29 H29B . . 109.500000 ?
H29A C29 H29B . . 109.500000 ?
C28 C29 H29C . . 109.500000 ?
H29A C29 H29C . . 109.500000 ?
H29B C29 H29C . . 109.500000 ?

loop_
_geom_bond_atom_site_label_1
_geom_bond_atom_site_label_2
_geom_bond_site_symmetry_2
_geom_bond_distance
_geom_bond_publ_flag
U1 O2 . 1.7732(17) ?
U1 O1 . 1.7778(17) ?
U1 O5 7_556 2.3107(17) ?
U1 O4 7_556 2.3431(16) ?
U1 O3 . 2.3680(17) ?
U1 O8 . 2.4214(17) ?
U1 O7 . 2.5071(17) ?
Ag1 N1 . 2.167(3) ?
Ag1 O6 5_666 2.3389(17) ?
Ag1 C9 . 2.367(2) ?
Ag1 C10 . 2.464(2) ?
Ag1 O9 . 2.493(9) ?
O3 C3 . 1.256(3) ?
O4 C3 . 1.272(3) ?
O5 C4 . 1.281(3) ?
O6 C4 . 1.240(3) ?
O7 C20 . 1.267(3) ?
O8 C20 . 1.269(3) ?
N1 C28 . 1.132(5) ?
C1 C3 . 1.519(3) ?
C1 C5 . 1.559(3) ?
C1 C2 . 1.563(3) ?
C1 H1 . 1.000000 ?
C2 C4 . 1.523(3) ?
C2 C6 . 1.564(3) ?
C2 H2 . 1.000000 ?
C5 C13 . 1.514(3) ?
C5 C7 . 1.516(3) ?
C5 H5 . 1.000000 ?
C6 C14 . 1.514(3) ?
C6 C8 . 1.515(3) ?
C6 H6 . 1.000000 ?
C7 C8 . 1.396(3) ?
C7 C12 . 1.397(3) ?
C8 C9 . 1.407(3) ?
C9 C10 . 1.413(3) ?
C9 H9 . 0.950000 ?
C10 C11 . 1.401(3) ?
C10 H10 . 0.950000 ?
C11 C12 . 1.389(3) ?
C11 H11 . 0.950000 ?
C12 H12 . 0.950000 ?
C13 C18 . 1.390(3) ?
C13 C14 . 1.401(3) ?
C14 C15 . 1.391(3) ?
C15 C16 . 1.400(4) ?
C15 H15 . 0.950000 ?
C16 C17 . 1.393(4) ?
C16 H16 . 0.950000 ?
C17 C18 . 1.398(4) ?
C17 H17 . 0.950000 ?
C18 H18 . 0.950000 ?
C19 C20 . 1.517(3) ?
C19 C19 2_556 1.543(4) ?
C19 C21 . 1.572(3) ?
C19 H19 . 1.000000 ?
C21 C23 2_556 1.511(3) ?
C21 C22 . 1.514(3) ?
C21 H21 . 1.000000 ?
C22 C27 . 1.392(3) ?
C22 C23 . 1.403(3) ?
C23 C24 . 1.389(3) ?
C24 C25 . 1.397(4) ?
C24 H24 . 0.950000 ?
C25 C26 . 1.388(4) ?
C25 H25 . 0.950000 ?
C26 C27 . 1.397(4) ?
C26 H26 . 0.950000 ?
C27 H27 . 0.950000 ?
C28 C29 . 1.448(4) ?
C29 H29A . 0.980000 ?
C29 H29B . 0.980000 ?
C29 H29C . 0.980000 ?
